data_7128855
loop_
_publ_author_name
'Yamaura, Hiroshige'
'Yamamoto, Koji'
'Murahashi, Tetsuro'

_publ_section_title
;
 Selective dimerization of a trinuclear mixed-metal sandwich complex:
 construction of an axially chiral metal skeleton.
;
_journal_issue 72
_journal_name_full 'Chemical communications (Cambridge, England)'
_journal_page_first 9120
_journal_page_last 9123
_journal_paper_doi 10.1039/d1cc03719f
_journal_volume 57
_journal_year 2021
_chemical_formula_moiety 'C36 H40 N4 Pd4 Pt2, 2(B F4)'
_chemical_formula_sum 'C36 H40 B2 F8 N4 Pd4 Pt2'
_chemical_formula_weight 1518.12
_space_group_crystal_system triclinic
_space_group_IT_number 2
_space_group_name_Hall '-P 1'
_space_group_name_H-M_alt 'P -1'
_atom_sites_solution_hydrogens geom
_atom_sites_solution_primary direct
_audit_creation_date 2021-06-02
_audit_creation_method
;
Olex2 1.3
(compiled 2020.11.12 svn.r5f609507 for OlexSys, GUI svn.r6272)
;
_audit_update_record
;
2021-07-05 deposited with the CCDC.	2021-08-09 downloaded from the CCDC.
;
_cell_angle_alpha 83.8592(8)
_cell_angle_beta 76.9542(9)
_cell_angle_gamma 71.2097(9)
_cell_formula_units_Z 2
_cell_length_a 11.4221(4)
_cell_length_b 13.8137(4)
_cell_length_c 14.3901(4)
_cell_measurement_reflns_used 32874
_cell_measurement_temperature 143.15
_cell_measurement_theta_max 27.54
_cell_measurement_theta_min 3.02
_cell_volume 2092.56(11)
_computing_molecular_graphics 'Olex2 1.3 (Dolomanov et al., 2009)'
_computing_publication_material 'Olex2 1.3 (Dolomanov et al., 2009)'
_computing_structure_refinement 'SHELXL 2018/3 (Sheldrick, 2015)'
_computing_structure_solution 'SIR97  (Burla et al.,  2007)'
_diffrn_ambient_temperature 143.15
_diffrn_detector CCD
_diffrn_detector_area_resol_mean 10.000
_diffrn_detector_type 'Rigaku Saturn724+'
_diffrn_measured_fraction_theta_full 0.998
_diffrn_measured_fraction_theta_max 0.998
_diffrn_measurement_device_type 'Rigaku R-AXIS RAPID'
_diffrn_measurement_method '\w scans'
_diffrn_radiation_collimation 0.3
_diffrn_radiation_monochromator graphite
_diffrn_radiation_probe x-ray
_diffrn_radiation_type MoK\a
_diffrn_radiation_wavelength 0.71075
_diffrn_reflns_av_R_equivalents 0.0893
_diffrn_reflns_av_unetI/netI 0.0746
_diffrn_reflns_Laue_measured_fraction_full 0.998
_diffrn_reflns_Laue_measured_fraction_max 0.998
_diffrn_reflns_limit_h_max 13
_diffrn_reflns_limit_h_min -13
_diffrn_reflns_limit_k_max 16
_diffrn_reflns_limit_k_min -16
_diffrn_reflns_limit_l_max 17
_diffrn_reflns_limit_l_min -17
_diffrn_reflns_number 30310
_diffrn_reflns_point_group_measured_fraction_full 0.998
_diffrn_reflns_point_group_measured_fraction_max 0.998
_diffrn_reflns_theta_full 24.999
_diffrn_reflns_theta_max 24.999
_diffrn_reflns_theta_min 3.020
_diffrn_source 'sealed X-ray tube'
_diffrn_source_target Mo
_diffrn_source_type 'sealed X-ray tube'
_exptl_absorpt_coefficient_mu 8.409
_exptl_absorpt_correction_T_max 0.432
_exptl_absorpt_correction_T_min 0.124
_exptl_absorpt_correction_type multi-scan
_exptl_absorpt_process_details 'ABSCOR (Rigaku, 1995)'
_exptl_crystal_colour black
_exptl_crystal_colour_primary black
_exptl_crystal_density_diffrn 2.409
_exptl_crystal_description plate
_exptl_crystal_F_000 1412
_exptl_crystal_size_max 0.39
_exptl_crystal_size_mid 0.23
_exptl_crystal_size_min 0.1
_refine_diff_density_max 3.597
_refine_diff_density_min -2.386
_refine_diff_density_rms 0.209
_refine_ls_extinction_method none
_refine_ls_goodness_of_fit_ref 1.021
_refine_ls_hydrogen_treatment constr
_refine_ls_matrix_type full
_refine_ls_number_parameters 509
_refine_ls_number_reflns 7365
_refine_ls_number_restraints 0
_refine_ls_restrained_S_all 1.021
_refine_ls_R_factor_all 0.0411
_refine_ls_R_factor_gt 0.0388
_refine_ls_shift/su_max 0.001
_refine_ls_shift/su_mean 0.000
_refine_ls_structure_factor_coef Fsqd
_refine_ls_weighting_details 'w=1/[\s^2^(Fo^2^)+(0.0333P)^2^+8.0476P] where P=(Fo^2^+2Fc^2^)/3'
_refine_ls_weighting_scheme calc
_refine_ls_wR_factor_gt 0.0946
_refine_ls_wR_factor_ref 0.0961
_reflns_Friedel_coverage 0.000
_reflns_number_gt 6878
_reflns_number_total 7365
_reflns_threshold_expression 'I > 2\s(I)'
_cod_data_source_file d1cc03719f2.cif
_cod_data_source_block shelxl_CCDC1
_cod_depositor_comments 'Adding full bibliography for 7128853--7128856.cif.'
_cod_original_cell_volume 2092.55(11)
_cod_database_code 7128855
_shelx_shelxl_version_number 2018/3
_shelx_space_group_comment
;
The symmetry employed for this shelxl refinement is uniquely defined
by the following loop, which should always be used as a source of
symmetry information in preference to the above space-group names.
They are only intended as comments.
;
_shelx_estimated_absorpt_t_max 0.487
_shelx_estimated_absorpt_t_min 0.138
_olex2_refinement_description
;
1. Fixed Uiso
 At 1.2 times of:
  All C(H) groups
 At 1.5 times of:
  All C(H,H,H) groups
2.a Aromatic/amide H refined with riding coordinates:
 C1(H1), C2(H2), C3(H3), C4(H4), C5(H5), C6(H6), C7(H7), C8(H8), C9(H9),
 C10(H10), C11(H11), C12(H12), C13(H13), C14(H14), C15(H15), C16(H16), C17(H17),
  C18(H18), C19(H19), C20(H20), C21(H21), C22(H22), C23(H23), C24(H24),
 C25(H25), C26(H26), C27(H27), C28(H28)
2.b Idealised Me refined as rotating group:
 C30(H30A,H30B,H30C), C32(H32A,H32B,H32C), C34(H34A,H34B,H34C), C36(H36A,H36B,
 H36C)
;
_smtbx_masks_void_probe_radius 1.2
_smtbx_masks_void_truncation_radius 1.2
_olex2_submission_special_instructions 'No special instructions were received'

loop_
_space_group_symop_operation_xyz
'x, y, z'
'-x, -y, -z'

loop_
_atom_site_label
_atom_site_type_symbol
_atom_site_fract_x
_atom_site_fract_y
_atom_site_fract_z
_atom_site_U_iso_or_equiv
_atom_site_adp_type
_atom_site_occupancy
_atom_site_site_symmetry_order
_atom_site_calc_flag
_atom_site_refinement_flags_posn
_atom_site_refinement_flags_adp
_atom_site_refinement_flags_occupancy
_atom_site_disorder_assembly
_atom_site_disorder_group
Pt1 Pt 0.19751(2) 0.21004(2) 0.37578(2) 0.02179(9) Uani 1 1 d . . . . .
Pt2 Pt 0.09448(2) 0.13365(2) 0.26269(2) 0.02343(9) Uani 1 1 d . . . . .
Pd1 Pd 0.36534(5) 0.31231(4) 0.39445(4) 0.02304(13) Uani 1 1 d . . . . .
Pd2 Pd 0.22773(5) 0.25112(4) 0.55475(3) 0.02110(13) Uani 1 1 d . . . . .
Pd3 Pd -0.08421(5) 0.13495(4) 0.15734(4) 0.02426(13) Uani 1 1 d . . . . .
Pd4 Pd 0.10654(5) -0.03893(4) 0.16506(3) 0.02364(13) Uani 1 1 d . . . . .
F1 F 0.2308(5) 0.4602(5) 0.0788(4) 0.0656(16) Uani 1 1 d . . . . .
F2 F 0.1595(5) 0.5356(4) -0.0535(4) 0.0591(14) Uani 1 1 d . . . . .
F3 F 0.3077(6) 0.3816(4) -0.0609(5) 0.0770(19) Uani 1 1 d . . . . .
F4 F 0.3581(6) 0.5195(5) -0.0394(4) 0.0684(16) Uani 1 1 d . . . . .
F5 F -0.4379(5) 0.3567(5) 0.6328(4) 0.0743(18) Uani 1 1 d . . . . .
F6 F -0.3198(5) 0.2010(4) 0.5820(5) 0.0673(17) Uani 1 1 d . . . . .
F7 F -0.3011(5) 0.3393(4) 0.4919(3) 0.0606(15) Uani 1 1 d . . . . .
F8 F -0.2287(5) 0.3053(4) 0.6295(3) 0.0439(11) Uani 1 1 d . . . . .
N1 N 0.5111(6) 0.3832(5) 0.3342(5) 0.0367(15) Uani 1 1 d . . . . .
N2 N 0.1716(7) 0.2750(5) 0.7112(4) 0.0359(15) Uani 1 1 d . . . . .
N3 N -0.2650(6) 0.2168(5) 0.1157(4) 0.0351(15) Uani 1 1 d . . . . .
N4 N 0.2211(7) -0.1983(5) 0.1334(4) 0.0388(16) Uani 1 1 d . . . . .
C1 C 0.0192(7) 0.3295(5) 0.4531(5) 0.0281(16) Uani 1 1 d . . . . .
H1 H -0.034881 0.287760 0.467305 0.034 Uiso 1 1 calc R U . . .
C2 C 0.0583(7) 0.3535(5) 0.3544(5) 0.0346(18) Uani 1 1 d . . . . .
H2 H 0.015378 0.336603 0.312246 0.041 Uiso 1 1 calc R U . . .
C3 C 0.1522(7) 0.3990(6) 0.3115(5) 0.0365(18) Uani 1 1 d . . . . .
H3 H 0.174499 0.398278 0.243798 0.044 Uiso 1 1 calc R U . . .
C4 C 0.2167(7) 0.4449(6) 0.3554(6) 0.0385(19) Uani 1 1 d . . . . .
H4 H 0.272384 0.475818 0.313070 0.046 Uiso 1 1 calc R U . . .
C5 C 0.2115(7) 0.4525(5) 0.4545(6) 0.0316(17) Uani 1 1 d . . . . .
H5 H 0.264486 0.486735 0.469497 0.038 Uiso 1 1 calc R U . . .
C6 C 0.1365(7) 0.4149(5) 0.5328(5) 0.0299(16) Uani 1 1 d . . . . .
H6 H 0.144652 0.428112 0.594109 0.036 Uiso 1 1 calc R U . . .
C7 C 0.0507(6) 0.3600(5) 0.5325(5) 0.0263(15) Uani 1 1 d . . . . .
H7 H 0.009113 0.341487 0.593405 0.032 Uiso 1 1 calc R U . . .
C8 C 0.3112(7) 0.0597(5) 0.4079(6) 0.0320(17) Uani 1 1 d . . . . .
H8 H 0.265301 0.025847 0.382961 0.038 Uiso 1 1 calc R U . . .
C9 C 0.3932(6) 0.1042(5) 0.3404(5) 0.0283(16) Uani 1 1 d . . . . .
H9 H 0.391164 0.099913 0.275329 0.034 Uiso 1 1 calc R U . . .
C10 C 0.4772(7) 0.1539(5) 0.3564(5) 0.0288(16) Uani 1 1 d . . . . .
H10 H 0.525839 0.176756 0.301020 0.035 Uiso 1 1 calc R U . . .
C11 C 0.4978(7) 0.1739(5) 0.4464(5) 0.0256(15) Uani 1 1 d . . . . .
H11 H 0.560117 0.206831 0.442782 0.031 Uiso 1 1 calc R U . . .
C12 C 0.4392(6) 0.1518(5) 0.5376(5) 0.0260(15) Uani 1 1 d . . . . .
H12 H 0.460795 0.177221 0.588073 0.031 Uiso 1 1 calc R U . . .
C13 C 0.3520(6) 0.0967(5) 0.5655(5) 0.0261(15) Uani 1 1 d . . . . .
H13 H 0.331754 0.081750 0.632082 0.031 Uiso 1 1 calc R U . . .
C14 C 0.2912(7) 0.0610(5) 0.5100(5) 0.0283(15) Uani 1 1 d . . . . .
H14 H 0.227020 0.033426 0.544330 0.034 Uiso 1 1 calc R U . . .
C15 C -0.0861(8) 0.1363(6) 0.3629(5) 0.0357(18) Uani 1 1 d . . . . .
H15 H -0.099368 0.202078 0.385100 0.043 Uiso 1 1 calc R U . . .
C16 C 0.0180(8) 0.0576(7) 0.3871(5) 0.041(2) Uani 1 1 d . . . . .
H16 H 0.061810 0.074437 0.428581 0.049 Uiso 1 1 calc R U . . .
C17 C 0.0635(8) -0.0438(7) 0.3558(6) 0.044(2) Uani 1 1 d . . . . .
H17 H 0.139384 -0.084367 0.374928 0.053 Uiso 1 1 calc R U . . .
C18 C 0.0164(8) -0.0941(6) 0.3019(5) 0.0372(19) Uani 1 1 d . . . . .
H18 H 0.058638 -0.165333 0.295671 0.045 Uiso 1 1 calc R U . . .
C19 C -0.0845(8) -0.0543(6) 0.2557(5) 0.0350(17) Uani 1 1 d . . . . .
H19 H -0.094332 -0.098627 0.213943 0.042 Uiso 1 1 calc R U . . .
C20 C -0.1746(7) 0.0446(6) 0.2635(5) 0.0323(16) Uani 1 1 d . . . . .
H20 H -0.244451 0.055234 0.234017 0.039 Uiso 1 1 calc R U . . .
C21 C -0.1729(7) 0.1297(5) 0.3100(5) 0.0300(16) Uani 1 1 d . . . . .
H21 H -0.239864 0.190943 0.304688 0.036 Uiso 1 1 calc R U . . .
C22 C 0.0912(10) 0.2468(6) 0.1209(6) 0.053(3) Uani 1 1 d . . . . .
H22 H 0.053659 0.311399 0.149536 0.064 Uiso 1 1 calc R U . . .
C23 C 0.2064(10) 0.1899(8) 0.1438(5) 0.051(3) Uani 1 1 d . . . . .
H23 H 0.243793 0.224314 0.176716 0.061 Uiso 1 1 calc R U . . .
C24 C 0.2726(8) 0.0888(8) 0.1241(6) 0.046(2) Uani 1 1 d . . . . .
H24 H 0.345890 0.061246 0.150823 0.055 Uiso 1 1 calc R U . . .
C25 C 0.2486(7) 0.0202(6) 0.0707(6) 0.0384(19) Uani 1 1 d . . . . .
H25 H 0.307390 -0.046672 0.065704 0.046 Uiso 1 1 calc R U . . .
C26 C 0.1444(8) 0.0404(6) 0.0225(5) 0.0377(19) Uani 1 1 d . . . . .
H26 H 0.143536 -0.015404 -0.010358 0.045 Uiso 1 1 calc R U . . .
C27 C 0.0471(8) 0.1286(7) 0.0177(5) 0.042(2) Uani 1 1 d . . . . .
H27 H -0.011041 0.126782 -0.019515 0.050 Uiso 1 1 calc R U . . .
C28 C 0.0216(8) 0.2239(7) 0.0622(7) 0.050(2) Uani 1 1 d . . . . .
H28 H -0.050755 0.277480 0.050383 0.060 Uiso 1 1 calc R U . . .
C29 C 0.5876(8) 0.4203(6) 0.3183(6) 0.0377(18) Uani 1 1 d . . . . .
C30 C 0.6892(9) 0.4687(8) 0.2980(7) 0.055(2) Uani 1 1 d . . . . .
H30A H 0.741304 0.450212 0.234488 0.082 Uiso 1 1 calc R U . . .
H30B H 0.741925 0.444779 0.346030 0.082 Uiso 1 1 calc R U . . .
H30C H 0.651882 0.543239 0.299953 0.082 Uiso 1 1 calc R U . . .
C31 C 0.1209(8) 0.3217(6) 0.7768(5) 0.0339(17) Uani 1 1 d . . . . .
C32 C 0.0549(11) 0.3833(9) 0.8595(6) 0.068(3) Uani 1 1 d . . . . .
H32A H 0.047361 0.455290 0.842334 0.102 Uiso 1 1 calc R U . . .
H32B H 0.102304 0.360298 0.910893 0.102 Uiso 1 1 calc R U . . .
H32C H -0.029575 0.375747 0.881203 0.102 Uiso 1 1 calc R U . . .
C33 C -0.3659(8) 0.2573(6) 0.1097(5) 0.0334(17) Uani 1 1 d . . . . .
C34 C -0.4988(8) 0.3081(7) 0.1045(6) 0.048(2) Uani 1 1 d . . . . .
H34A H -0.523099 0.272255 0.060457 0.073 Uiso 1 1 calc R U . . .
H34B H -0.509820 0.379248 0.081577 0.073 Uiso 1 1 calc R U . . .
H34C H -0.552041 0.306698 0.168120 0.073 Uiso 1 1 calc R U . . .
C35 C 0.2835(8) -0.2794(6) 0.1430(5) 0.0352(18) Uani 1 1 d . . . . .
C36 C 0.3654(8) -0.3819(6) 0.1560(6) 0.043(2) Uani 1 1 d . . . . .
H36A H 0.451603 -0.387219 0.121771 0.065 Uiso 1 1 calc R U . . .
H36B H 0.335386 -0.430813 0.130942 0.065 Uiso 1 1 calc R U . . .
H36C H 0.364728 -0.397366 0.224174 0.065 Uiso 1 1 calc R U . . .
B1 B 0.2628(9) 0.4743(7) -0.0194(6) 0.038(2) Uani 1 1 d . . . . .
B2 B -0.3235(8) 0.3005(6) 0.5844(6) 0.0322(19) Uani 1 1 d . . . . .

loop_
_atom_site_aniso_label
_atom_site_aniso_U_11
_atom_site_aniso_U_22
_atom_site_aniso_U_33
_atom_site_aniso_U_23
_atom_site_aniso_U_13
_atom_site_aniso_U_12
Pt1 0.01886(16) 0.01924(15) 0.02574(15) -0.00675(11) -0.00649(11) -0.00057(11)
Pt2 0.02439(17) 0.02964(17) 0.02003(14) -0.00143(11) -0.00342(11) -0.01403(12)
Pd1 0.0186(3) 0.0214(3) 0.0277(3) -0.0013(2) -0.0024(2) -0.0056(2)
Pd2 0.0219(3) 0.0187(3) 0.0191(2) -0.00425(19) -0.0020(2) -0.0016(2)
Pd3 0.0198(3) 0.0262(3) 0.0263(3) -0.0003(2) -0.0069(2) -0.0053(2)
Pd4 0.0245(3) 0.0212(3) 0.0243(3) -0.0029(2) -0.0036(2) -0.0061(2)
F1 0.057(4) 0.088(4) 0.043(3) 0.010(3) -0.003(2) -0.019(3)
F2 0.052(3) 0.056(3) 0.059(3) -0.007(3) -0.024(3) 0.008(3)
F3 0.072(4) 0.048(3) 0.100(5) -0.029(3) -0.023(4) 0.008(3)
F4 0.051(4) 0.079(4) 0.074(4) 0.002(3) 0.001(3) -0.027(3)
F5 0.041(3) 0.085(4) 0.077(4) -0.026(3) 0.007(3) 0.003(3)
F6 0.061(4) 0.038(3) 0.119(5) 0.002(3) -0.046(4) -0.019(3)
F7 0.067(4) 0.077(4) 0.040(3) 0.012(3) -0.017(3) -0.026(3)
F8 0.044(3) 0.051(3) 0.046(3) 0.000(2) -0.017(2) -0.022(2)
N1 0.025(4) 0.036(4) 0.049(4) 0.005(3) -0.007(3) -0.012(3)
N2 0.049(4) 0.033(3) 0.026(3) -0.005(3) -0.005(3) -0.013(3)
N3 0.028(4) 0.042(4) 0.034(3) 0.002(3) -0.012(3) -0.006(3)
N4 0.049(4) 0.029(4) 0.033(3) -0.005(3) -0.004(3) -0.006(3)
C1 0.022(4) 0.018(3) 0.044(4) -0.008(3) -0.008(3) -0.002(3)
C2 0.037(5) 0.019(4) 0.040(4) -0.007(3) -0.014(3) 0.008(3)
C3 0.036(5) 0.035(4) 0.027(4) 0.002(3) -0.008(3) 0.006(4)
C4 0.029(4) 0.030(4) 0.045(4) 0.013(3) 0.000(3) -0.002(3)
C5 0.021(4) 0.013(3) 0.059(5) -0.005(3) -0.013(3) 0.001(3)
C6 0.028(4) 0.018(3) 0.039(4) -0.009(3) -0.008(3) 0.002(3)
C7 0.021(4) 0.019(3) 0.029(3) -0.006(3) 0.000(3) 0.007(3)
C8 0.028(4) 0.022(4) 0.051(5) -0.004(3) -0.023(4) -0.003(3)
C9 0.021(4) 0.025(4) 0.030(4) -0.011(3) -0.013(3) 0.013(3)
C10 0.024(4) 0.030(4) 0.026(3) 0.003(3) -0.003(3) -0.001(3)
C11 0.022(4) 0.022(3) 0.032(4) -0.003(3) -0.006(3) -0.004(3)
C12 0.021(4) 0.026(4) 0.028(3) -0.003(3) -0.011(3) 0.001(3)
C13 0.024(4) 0.021(3) 0.026(3) -0.001(3) -0.002(3) 0.001(3)
C14 0.021(4) 0.015(3) 0.041(4) 0.007(3) -0.008(3) 0.002(3)
C15 0.043(5) 0.044(5) 0.026(4) 0.000(3) 0.005(3) -0.029(4)
C16 0.045(5) 0.065(6) 0.028(4) 0.013(4) -0.012(4) -0.041(5)
C17 0.026(4) 0.065(6) 0.036(4) 0.027(4) -0.005(3) -0.017(4)
C18 0.040(5) 0.019(4) 0.037(4) 0.002(3) 0.010(3) 0.000(3)
C19 0.042(5) 0.036(4) 0.029(4) -0.001(3) -0.002(3) -0.018(4)
C20 0.026(4) 0.035(4) 0.039(4) 0.006(3) -0.010(3) -0.014(3)
C21 0.030(4) 0.017(3) 0.037(4) 0.000(3) 0.004(3) -0.007(3)
C22 0.066(7) 0.027(4) 0.057(5) -0.006(4) 0.024(5) -0.026(4)
C23 0.062(6) 0.087(8) 0.022(4) -0.008(4) 0.007(4) -0.058(6)
C24 0.031(5) 0.074(7) 0.043(5) 0.028(5) -0.016(4) -0.033(5)
C25 0.023(4) 0.029(4) 0.051(5) 0.002(4) 0.005(3) -0.002(3)
C26 0.049(5) 0.045(5) 0.027(4) -0.009(3) 0.003(3) -0.029(4)
C27 0.043(5) 0.066(6) 0.031(4) 0.015(4) -0.018(4) -0.034(5)
C28 0.022(4) 0.051(6) 0.065(6) 0.018(5) 0.003(4) -0.010(4)
C29 0.029(4) 0.035(4) 0.044(4) 0.008(4) -0.011(4) -0.005(4)
C30 0.038(5) 0.061(6) 0.069(6) 0.024(5) -0.014(5) -0.027(5)
C31 0.041(5) 0.035(4) 0.027(4) 0.001(3) -0.005(3) -0.014(4)
C32 0.079(8) 0.076(7) 0.033(5) -0.018(5) 0.007(5) -0.009(6)
C33 0.036(5) 0.041(4) 0.023(3) 0.002(3) -0.009(3) -0.010(4)
C34 0.029(5) 0.065(6) 0.044(5) 0.007(4) -0.009(4) -0.007(4)
C35 0.041(5) 0.037(5) 0.027(4) -0.006(3) -0.002(3) -0.014(4)
C36 0.054(6) 0.032(4) 0.036(4) -0.007(3) -0.009(4) 0.000(4)
B1 0.029(5) 0.036(5) 0.039(5) -0.009(4) -0.005(4) 0.004(4)
B2 0.033(5) 0.028(4) 0.034(4) -0.005(3) -0.006(4) -0.006(4)

loop_
_atom_type_symbol
_atom_type_description
_atom_type_scat_dispersion_real
_atom_type_scat_dispersion_imag
_atom_type_scat_source
C C 0.0033 0.0016 'International Tables Vol C Tables 4.2.6.8 and 6.1.1.4'
H H 0.0000 0.0000 'International Tables Vol C Tables 4.2.6.8 and 6.1.1.4'
B B 0.0013 0.0007 'International Tables Vol C Tables 4.2.6.8 and 6.1.1.4'
F F 0.0171 0.0103 'International Tables Vol C Tables 4.2.6.8 and 6.1.1.4'
N N 0.0061 0.0033 'International Tables Vol C Tables 4.2.6.8 and 6.1.1.4'
Pd Pd -0.9988 1.0072 'International Tables Vol C Tables 4.2.6.8 and 6.1.1.4'
Pt Pt -1.7033 8.3905 'International Tables Vol C Tables 4.2.6.8 and 6.1.1.4'

loop_
_geom_angle_atom_site_label_1
_geom_angle_atom_site_label_2
_geom_angle_atom_site_label_3
_geom_angle
_geom_angle_site_symmetry_1
_geom_angle_site_symmetry_3
_geom_angle_publ_flag
Pt2 Pt1 Pd1 149.118(15) . . ?
Pt2 Pt1 Pd2 153.223(16) . . ?
Pd1 Pt1 Pd2 57.659(15) . . ?
C1 Pt1 Pt2 99.78(17) . . ?
C1 Pt1 Pd1 95.43(17) . . ?
C1 Pt1 Pd2 68.90(17) . . ?
C1 Pt1 C3 62.3(2) . . ?
C2 Pt1 Pt2 85.8(2) . . ?
C2 Pt1 Pd1 90.5(2) . . ?
C2 Pt1 Pd2 96.7(2) . . ?
C2 Pt1 C1 37.2(3) . . ?
C2 Pt1 C3 32.7(3) . . ?
C2 Pt1 C9 150.5(3) . . ?
C3 Pt1 Pt2 101.31(17) . . ?
C3 Pt1 Pd1 62.76(18) . . ?
C3 Pt1 Pd2 94.66(16) . . ?
C8 Pt1 Pt2 90.36(18) . . ?
C8 Pt1 Pd1 96.96(19) . . ?
C8 Pt1 Pd2 83.14(19) . . ?
C8 Pt1 C1 136.4(3) . . ?
C8 Pt1 C2 171.0(3) . . ?
C8 Pt1 C3 156.2(3) . . ?
C8 Pt1 C9 38.2(3) . . ?
C9 Pt1 Pt2 98.09(17) . . ?
C9 Pt1 Pd1 71.25(19) . . ?
C9 Pt1 Pd2 92.74(17) . . ?
C9 Pt1 C1 161.4(2) . . ?
C9 Pt1 C3 118.8(3) . . ?
Pt1 Pt2 Pd3 156.142(16) . . ?
Pt1 Pt2 Pd4 147.002(15) . . ?
Pd3 Pt2 Pd4 56.813(16) . . ?
C15 Pt2 Pt1 99.02(19) . . ?
C15 Pt2 Pd3 71.0(2) . . ?
C15 Pt2 Pd4 94.4(2) . . ?
C15 Pt2 C22 119.6(3) . . ?
C15 Pt2 C24 159.9(3) . . ?
C16 Pt2 Pt1 87.5(2) . . ?
C16 Pt2 Pd3 95.9(2) . . ?
C16 Pt2 Pd4 85.0(2) . . ?
C16 Pt2 C15 37.7(3) . . ?
C16 Pt2 C22 156.8(3) . . ?
C16 Pt2 C24 137.4(3) . . ?
C22 Pt2 Pt1 104.7(2) . . ?
C22 Pt2 Pd3 65.1(2) . . ?
C22 Pt2 Pd4 94.4(2) . . ?
C22 Pt2 C24 60.8(3) . . ?
C23 Pt2 Pt1 87.7(2) . . ?
C23 Pt2 Pd3 92.7(2) . . ?
C23 Pt2 Pd4 93.4(2) . . ?
C23 Pt2 C15 153.8(4) . . ?
C23 Pt2 C16 168.5(4) . . ?
C23 Pt2 C22 34.7(4) . . ?
C23 Pt2 C24 33.9(3) . . ?
C24 Pt2 Pt1 100.1(2) . . ?
C24 Pt2 Pd3 93.33(18) . . ?
C24 Pt2 Pd4 66.0(2) . . ?
Pd2 Pd1 Pt1 61.544(16) . . ?
N1 Pd1 Pt1 151.61(18) . . ?
N1 Pd1 Pd2 146.73(17) . . ?
N1 Pd1 C4 92.5(3) . . ?
N1 Pd1 C5 98.4(3) . . ?
N1 Pd1 C10 97.5(3) . . ?
N1 Pd1 C11 93.7(3) . . ?
C4 Pd1 Pt1 82.1(2) . . ?
C4 Pd1 Pd2 98.0(2) . . ?
C4 Pd1 C5 37.5(3) . . ?
C4 Pd1 C10 143.1(3) . . ?
C4 Pd1 C11 173.3(3) . . ?
C5 Pd1 Pt1 94.09(19) . . ?
C5 Pd1 Pd2 72.9(2) . . ?
C10 Pd1 Pt1 72.38(19) . . ?
C10 Pd1 Pd2 92.82(19) . . ?
C10 Pd1 C5 164.0(3) . . ?
C11 Pd1 Pt1 93.57(19) . . ?
C11 Pd1 Pd2 75.38(19) . . ?
C11 Pd1 C5 138.5(3) . . ?
C11 Pd1 C10 38.1(2) . . ?
Pd1 Pd2 Pt1 60.797(15) . . ?
N2 Pd2 Pt1 155.79(18) . . ?
N2 Pd2 Pd1 140.95(17) . . ?
N2 Pd2 C12 102.1(2) . . ?
N2 Pd2 C14 114.0(2) . . ?
C6 Pd2 Pt1 91.36(19) . . ?
C6 Pd2 Pd1 73.2(2) . . ?
C6 Pd2 N2 87.9(3) . . ?
C6 Pd2 C12 132.5(3) . . ?
C6 Pd2 C14 152.7(2) . . ?
C7 Pd2 Pt1 74.00(17) . . ?
C7 Pd2 Pd1 94.08(19) . . ?
C7 Pd2 N2 91.0(2) . . ?
C7 Pd2 C6 38.1(3) . . ?
C7 Pd2 C12 164.2(3) . . ?
C7 Pd2 C14 121.2(2) . . ?
C12 Pd2 Pt1 96.13(16) . . ?
C12 Pd2 Pd1 70.16(17) . . ?
C12 Pd2 C14 61.2(2) . . ?
C13 Pd2 Pt1 89.61(18) . . ?
C13 Pd2 Pd1 97.55(19) . . ?
C13 Pd2 N2 95.8(2) . . ?
C13 Pd2 C6 168.7(3) . . ?
C13 Pd2 C7 151.9(3) . . ?
C13 Pd2 C12 36.2(3) . . ?
C13 Pd2 C14 32.2(2) . . ?
C14 Pd2 Pt1 61.85(15) . . ?
C14 Pd2 Pd1 96.06(16) . . ?
Pd4 Pd3 Pt2 62.466(16) . . ?
N3 Pd3 Pt2 147.68(17) . . ?
N3 Pd3 Pd4 149.39(17) . . ?
N3 Pd3 C21 92.9(3) . . ?
N3 Pd3 C27 100.6(3) . . ?
C20 Pd3 Pt2 94.16(19) . . ?
C20 Pd3 Pd4 78.5(2) . . ?
C20 Pd3 N3 90.6(3) . . ?
C20 Pd3 C21 38.0(3) . . ?
C20 Pd3 C27 143.6(3) . . ?
C20 Pd3 C28 173.2(3) . . ?
C21 Pd3 Pt2 72.3(2) . . ?
C21 Pd3 Pd4 95.48(19) . . ?
C21 Pd3 C27 166.2(3) . . ?
C27 Pd3 Pt2 94.4(2) . . ?
C27 Pd3 Pd4 74.4(2) . . ?
C28 Pd3 Pt2 79.0(3) . . ?
C28 Pd3 Pd4 98.1(2) . . ?
C28 Pd3 N3 95.2(3) . . ?
C28 Pd3 C21 137.7(3) . . ?
C28 Pd3 C27 38.4(3) . . ?
Pd3 Pd4 Pt2 60.721(16) . . ?
N4 Pd4 Pt2 142.64(18) . . ?
N4 Pd4 Pd3 156.62(18) . . ?
N4 Pd4 C19 103.6(3) . . ?
N4 Pd4 C26 101.4(3) . . ?
C18 Pd4 Pt2 86.9(2) . . ?
C18 Pd4 Pd3 94.8(2) . . ?
C18 Pd4 N4 88.8(3) . . ?
C18 Pd4 C19 35.6(3) . . ?
C18 Pd4 C26 164.4(3) . . ?
C19 Pd4 Pt2 94.06(19) . . ?
C19 Pd4 Pd3 68.40(19) . . ?
C25 Pd4 Pt2 77.4(2) . . ?
C25 Pd4 Pd3 94.6(2) . . ?
C25 Pd4 N4 91.8(3) . . ?
C25 Pd4 C18 154.7(3) . . ?
C25 Pd4 C19 163.0(3) . . ?
C25 Pd4 C26 38.1(3) . . ?
C26 Pd4 Pt2 91.83(19) . . ?
C26 Pd4 Pd3 71.2(2) . . ?
C26 Pd4 C19 129.3(3) . . ?
C29 N1 Pd1 168.5(6) . . ?
C31 N2 Pd2 154.1(6) . . ?
C33 N3 Pd3 168.7(6) . . ?
C35 N4 Pd4 160.5(6) . . ?
Pt1 C1 H1 97.9 . . ?
C2 C1 Pt1 65.4(4) . . ?
C2 C1 H1 115.9 . . ?
C7 C1 Pt1 107.2(4) . . ?
C7 C1 H1 115.9 . . ?
C7 C1 C2 128.1(7) . . ?
Pt1 C2 H2 102.5 . . ?
C1 C2 Pt1 77.5(4) . . ?
C1 C2 H2 115.8 . . ?
C3 C2 Pt1 91.7(5) . . ?
C3 C2 C1 128.4(7) . . ?
C3 C2 H2 115.8 . . ?
Pt1 C3 H3 107.7 . . ?
C2 C3 Pt1 55.6(4) . . ?
C2 C3 H3 115.8 . . ?
C4 C3 Pt1 107.5(5) . . ?
C4 C3 C2 128.4(7) . . ?
C4 C3 H3 115.8 . . ?
Pd1 C4 H4 95.3 . . ?
C3 C4 Pd1 101.5(5) . . ?
C3 C4 H4 115.2 . . ?
C3 C4 C5 129.6(7) . . ?
C5 C4 Pd1 73.8(4) . . ?
C5 C4 H4 115.2 . . ?
Pd1 C5 H5 97.2 . . ?
C4 C5 Pd1 68.6(4) . . ?
C4 C5 H5 116.3 . . ?
C6 C5 Pd1 104.6(4) . . ?
C6 C5 C4 127.5(7) . . ?
C6 C5 H5 116.3 . . ?
Pd2 C6 H6 91.0 . . ?
C5 C6 Pd2 108.9(5) . . ?
C5 C6 H6 115.6 . . ?
C5 C6 C7 128.9(7) . . ?
C7 C6 Pd2 70.1(4) . . ?
C7 C6 H6 115.6 . . ?
Pd2 C7 H7 90.4 . . ?
C1 C7 Pd2 107.9(4) . . ?
C1 C7 C6 128.4(7) . . ?
C1 C7 H7 115.8 . . ?
C6 C7 Pd2 71.8(4) . . ?
C6 C7 H7 115.8 . . ?
Pt1 C8 H8 95.0 . . ?
C9 C8 Pt1 74.3(4) . . ?
C9 C8 H8 116.8 . . ?
C9 C8 C14 126.5(6) . . ?
C14 C8 Pt1 101.1(5) . . ?
C14 C8 H8 116.8 . . ?
Pt1 C9 H9 94.3 . . ?
C8 C9 Pt1 67.5(4) . . ?
C8 C9 H9 115.4 . . ?
C10 C9 Pt1 108.5(4) . . ?
C10 C9 C8 129.2(6) . . ?
C10 C9 H9 115.4 . . ?
Pd1 C10 H10 91.7 . . ?
C9 C10 Pd1 107.6(4) . . ?
C9 C10 H10 116.1 . . ?
C9 C10 C11 127.8(7) . . ?
C11 C10 Pd1 70.8(4) . . ?
C11 C10 H10 116.1 . . ?
Pd1 C11 H11 92.8 . . ?
C10 C11 Pd1 71.1(4) . . ?
C10 C11 H11 115.6 . . ?
C12 C11 Pd1 106.4(5) . . ?
C12 C11 C10 128.8(7) . . ?
C12 C11 H11 115.6 . . ?
Pd2 C12 H12 99.5 . . ?
C11 C12 Pd2 106.1(4) . . ?
C11 C12 H12 115.7 . . ?
C11 C12 C13 128.6(6) . . ?
C13 C12 Pd2 65.2(4) . . ?
C13 C12 H12 115.7 . . ?
Pd2 C13 H13 101.3 . . ?
C12 C13 Pd2 78.6(4) . . ?
C12 C13 H13 115.3 . . ?
C14 C13 Pd2 91.7(4) . . ?
C14 C13 C12 129.4(6) . . ?
C14 C13 H13 115.3 . . ?
Pd2 C14 H14 107.8 . . ?
C8 C14 Pd2 107.2(4) . . ?
C8 C14 H14 115.4 . . ?
C13 C14 Pd2 56.1(4) . . ?
C13 C14 C8 129.3(7) . . ?
C13 C14 H14 115.4 . . ?
Pt2 C15 H15 93.9 . . ?
C16 C15 Pt2 67.6(4) . . ?
C16 C15 H15 115.9 . . ?
C21 C15 Pt2 108.7(5) . . ?
C21 C15 H15 115.9 . . ?
C21 C15 C16 128.2(7) . . ?
Pt2 C16 H16 96.0 . . ?
C15 C16 Pt2 74.7(4) . . ?
C15 C16 H16 116.7 . . ?
C15 C16 C17 126.6(7) . . ?
C17 C16 Pt2 99.8(5) . . ?
C17 C16 H16 116.7 . . ?
C16 C17 H17 114.5 . . ?
C18 C17 C16 130.9(8) . . ?
C18 C17 H17 114.5 . . ?
Pd4 C18 H18 98.9 . . ?
C17 C18 Pd4 94.2(5) . . ?
C17 C18 H18 115.7 . . ?
C17 C18 C19 128.7(7) . . ?
C19 C18 Pd4 78.1(4) . . ?
C19 C18 H18 115.7 . . ?
Pd4 C19 H19 95.7 . . ?
C18 C19 Pd4 66.4(4) . . ?
C18 C19 H19 116.1 . . ?
C18 C19 C20 127.8(7) . . ?
C20 C19 Pd4 108.3(5) . . ?
C20 C19 H19 116.1 . . ?
Pd3 C20 H20 94.7 . . ?
C19 C20 Pd3 102.9(5) . . ?
C19 C20 H20 116.1 . . ?
C19 C20 C21 127.8(7) . . ?
C21 C20 Pd3 72.8(4) . . ?
C21 C20 H20 116.1 . . ?
Pd3 C21 H21 93.4 . . ?
C15 C21 Pd3 107.7(5) . . ?
C15 C21 C20 129.3(7) . . ?
C15 C21 H21 115.4 . . ?
C20 C21 Pd3 69.3(4) . . ?
C20 C21 H21 115.4 . . ?
Pt2 C22 H22 100.3 . . ?
C23 C22 Pt2 60.6(5) . . ?
C23 C22 H22 114.9 . . ?
C23 C22 C28 130.2(8) . . ?
C28 C22 Pt2 109.9(6) . . ?
C28 C22 H22 114.9 . . ?
Pt2 C23 H23 99.5 . . ?
C22 C23 Pt2 84.7(5) . . ?
C22 C23 H23 116.4 . . ?
C24 C23 Pt2 86.9(5) . . ?
C24 C23 C22 127.2(8) . . ?
C24 C23 H23 116.4 . . ?
Pt2 C24 H24 105.1 . . ?
C23 C24 Pt2 59.2(5) . . ?
C23 C24 H24 114.9 . . ?
C23 C24 C25 130.2(8) . . ?
C25 C24 Pt2 107.0(5) . . ?
C25 C24 H24 114.9 . . ?
Pd4 C25 H25 90.6 . . ?
C24 C25 Pd4 106.4(5) . . ?
C24 C25 H25 116.4 . . ?
C24 C25 C26 127.2(7) . . ?
C26 C25 Pd4 73.0(4) . . ?
C26 C25 H25 116.4 . . ?
Pd4 C26 H26 92.2 . . ?
C25 C26 Pd4 68.8(4) . . ?
C25 C26 H26 115.5 . . ?
C27 C26 Pd4 109.1(5) . . ?
C27 C26 C25 129.0(7) . . ?
C27 C26 H26 115.5 . . ?
Pd3 C27 H27 96.0 . . ?
C26 C27 Pd3 105.3(5) . . ?
C26 C27 H27 116.0 . . ?
C26 C27 C28 128.1(7) . . ?
C28 C27 Pd3 69.1(5) . . ?
C28 C27 H27 116.0 . . ?
Pd3 C28 H28 95.1 . . ?
C22 C28 Pd3 102.9(6) . . ?
C22 C28 C27 127.6(8) . . ?
C22 C28 H28 116.2 . . ?
C27 C28 Pd3 72.4(5) . . ?
C27 C28 H28 116.2 . . ?
N1 C29 C30 179.4(9) . . ?
C29 C30 H30A 109.5 . . ?
C29 C30 H30B 109.5 . . ?
C29 C30 H30C 109.5 . . ?
H30A C30 H30B 109.5 . . ?
H30A C30 H30C 109.5 . . ?
H30B C30 H30C 109.5 . . ?
N2 C31 C32 178.9(9) . . ?
C31 C32 H32A 109.5 . . ?
C31 C32 H32B 109.5 . . ?
C31 C32 H32C 109.5 . . ?
H32A C32 H32B 109.5 . . ?
H32A C32 H32C 109.5 . . ?
H32B C32 H32C 109.5 . . ?
N3 C33 C34 178.2(9) . . ?
C33 C34 H34A 109.5 . . ?
C33 C34 H34B 109.5 . . ?
C33 C34 H34C 109.5 . . ?
H34A C34 H34B 109.5 . . ?
H34A C34 H34C 109.5 . . ?
H34B C34 H34C 109.5 . . ?
N4 C35 C36 178.5(9) . . ?
C35 C36 H36A 109.5 . . ?
C35 C36 H36B 109.5 . . ?
C35 C36 H36C 109.5 . . ?
H36A C36 H36B 109.5 . . ?
H36A C36 H36C 109.5 . . ?
H36B C36 H36C 109.5 . . ?
F2 B1 F1 110.0(7) . . ?
F2 B1 F4 110.3(8) . . ?
F3 B1 F1 109.5(8) . . ?
F3 B1 F2 110.5(7) . . ?
F3 B1 F4 108.4(7) . . ?
F4 B1 F1 108.1(7) . . ?
F5 B2 F6 110.4(8) . . ?
F5 B2 F7 110.1(7) . . ?
F5 B2 F8 109.3(7) . . ?
F6 B2 F7 108.8(7) . . ?
F6 B2 F8 109.6(6) . . ?
F7 B2 F8 108.6(7) . . ?

loop_
_geom_bond_atom_site_label_1
_geom_bond_atom_site_label_2
_geom_bond_distance
_geom_bond_site_symmetry_2
_geom_bond_publ_flag
Pt1 Pt2 2.6793(3) . ?
Pt1 Pd1 2.7931(6) . ?
Pt1 Pd2 2.8132(5) . ?
Pt1 C1 2.306(7) . ?
Pt1 C2 2.147(7) . ?
Pt1 C3 2.601(8) . ?
Pt1 C8 2.131(7) . ?
Pt1 C9 2.221(6) . ?
Pt2 Pd3 2.7984(5) . ?
Pt2 Pd4 2.8449(6) . ?
Pt2 C15 2.226(7) . ?
Pt2 C16 2.134(7) . ?
Pt2 C22 2.433(9) . ?
Pt2 C23 2.129(8) . ?
Pt2 C24 2.474(9) . ?
Pd1 Pd2 2.7034(7) . ?
Pd1 N1 2.167(7) . ?
Pd1 C4 2.182(7) . ?
Pd1 C5 2.250(7) . ?
Pd1 C10 2.205(7) . ?
Pd1 C11 2.201(7) . ?
Pd2 N2 2.227(6) . ?
Pd2 C6 2.186(7) . ?
Pd2 C7 2.165(6) . ?
Pd2 C12 2.334(7) . ?
Pd2 C13 2.160(6) . ?
Pd2 C14 2.601(7) . ?
Pd3 Pd4 2.6850(7) . ?
Pd3 N3 2.194(6) . ?
Pd3 C20 2.160(7) . ?
Pd3 C21 2.206(7) . ?
Pd3 C27 2.210(8) . ?
Pd3 C28 2.167(8) . ?
Pd4 N4 2.203(6) . ?
Pd4 C18 2.188(7) . ?
Pd4 C19 2.337(8) . ?
Pd4 C25 2.184(8) . ?
Pd4 C26 2.240(7) . ?
F1 B1 1.387(10) . ?
F2 B1 1.370(10) . ?
F3 B1 1.364(10) . ?
F4 B1 1.384(12) . ?
F5 B2 1.359(10) . ?
F6 B2 1.365(10) . ?
F7 B2 1.381(10) . ?
F8 B2 1.403(10) . ?
N1 C29 1.120(10) . ?
N2 C31 1.133(9) . ?
N3 C33 1.126(9) . ?
N4 C35 1.132(10) . ?
C1 H1 0.9500 . ?
C1 C2 1.426(11) . ?
C1 C7 1.413(9) . ?
C2 H2 0.9500 . ?
C2 C3 1.406(12) . ?
C3 H3 0.9500 . ?
C3 C4 1.393(12) . ?
C4 H4 0.9500 . ?
C4 C5 1.427(11) . ?
C5 H5 0.9500 . ?
C5 C6 1.415(11) . ?
C6 H6 0.9500 . ?
C6 C7 1.420(10) . ?
C7 H7 0.9500 . ?
C8 H8 0.9500 . ?
C8 C9 1.426(11) . ?
C8 C14 1.435(10) . ?
C9 H9 0.9500 . ?
C9 C10 1.415(10) . ?
C10 H10 0.9500 . ?
C10 C11 1.437(9) . ?
C11 H11 0.9500 . ?
C11 C12 1.383(10) . ?
C12 H12 0.9500 . ?
C12 C13 1.406(10) . ?
C13 H13 0.9500 . ?
C13 C14 1.385(10) . ?
C14 H14 0.9500 . ?
C15 H15 0.9500 . ?
C15 C16 1.411(12) . ?
C15 C21 1.408(11) . ?
C16 H16 0.9500 . ?
C16 C17 1.412(12) . ?
C17 H17 0.9500 . ?
C17 C18 1.386(12) . ?
C18 H18 0.9500 . ?
C18 C19 1.389(11) . ?
C19 H19 0.9500 . ?
C19 C20 1.419(11) . ?
C20 H20 0.9500 . ?
C20 C21 1.421(10) . ?
C21 H21 0.9500 . ?
C22 H22 0.9500 . ?
C22 C23 1.390(14) . ?
C22 C28 1.403(14) . ?
C23 H23 0.9500 . ?
C23 C24 1.382(14) . ?
C24 H24 0.9500 . ?
C24 C25 1.408(12) . ?
C25 H25 0.9500 . ?
C25 C26 1.446(11) . ?
C26 H26 0.9500 . ?
C26 C27 1.367(12) . ?
C27 H27 0.9500 . ?
C27 C28 1.442(13) . ?
C28 H28 0.9500 . ?
C29 C30 1.478(12) . ?
C30 H30A 0.9800 . ?
C30 H30B 0.9800 . ?
C30 H30C 0.9800 . ?
C31 C32 1.452(11) . ?
C32 H32A 0.9800 . ?
C32 H32B 0.9800 . ?
C32 H32C 0.9800 . ?
C33 C34 1.468(11) . ?
C34 H34A 0.9800 . ?
C34 H34B 0.9800 . ?
C34 H34C 0.9800 . ?
C35 C36 1.443(11) . ?
C36 H36A 0.9800 . ?
C36 H36B 0.9800 . ?
C36 H36C 0.9800 . ?

loop_
_geom_torsion_atom_site_label_1
_geom_torsion_atom_site_label_2
_geom_torsion_atom_site_label_3
_geom_torsion_atom_site_label_4
_geom_torsion
_geom_torsion_site_symmetry_1
_geom_torsion_site_symmetry_2
_geom_torsion_site_symmetry_3
_geom_torsion_site_symmetry_4
_geom_torsion_publ_flag
Pt1 C1 C2 C3 -82.1(7) . . . . ?
Pt1 C1 C7 Pd2 -14.2(6) . . . . ?
Pt1 C1 C7 C6 66.4(8) . . . . ?
Pt1 C2 C3 C4 -85.6(8) . . . . ?
Pt1 C3 C4 Pd1 23.4(5) . . . . ?
Pt1 C3 C4 C5 -55.1(9) . . . . ?
Pt1 C8 C9 C10 96.1(7) . . . . ?
Pt1 C8 C14 Pd2 -24.6(5) . . . . ?
Pt1 C8 C14 C13 -84.5(8) . . . . ?
Pt1 C9 C10 Pd1 -5.1(5) . . . . ?
Pt1 C9 C10 C11 73.9(8) . . . . ?
Pt2 C15 C16 C17 -90.9(8) . . . . ?
Pt2 C15 C21 Pd3 -5.1(6) . . . . ?
Pt2 C15 C21 C20 72.2(9) . . . . ?
Pt2 C16 C17 C18 -83.6(9) . . . . ?
Pt2 C22 C23 C24 82.0(8) . . . . ?
Pt2 C22 C28 Pd3 16.9(7) . . . . ?
Pt2 C22 C28 C27 -60.7(10) . . . . ?
Pt2 C23 C24 C25 86.7(9) . . . . ?
Pt2 C24 C25 Pd4 -17.5(6) . . . . ?
Pt2 C24 C25 C26 63.4(9) . . . . ?
Pd1 C4 C5 C6 -92.4(7) . . . . ?
Pd1 C5 C6 Pd2 6.2(5) . . . . ?
Pd1 C5 C6 C7 -73.1(8) . . . . ?
Pd1 C10 C11 C12 96.2(7) . . . . ?
Pd1 C11 C12 Pd2 13.6(5) . . . . ?
Pd1 C11 C12 C13 84.4(7) . . . . ?
Pd2 C6 C7 C1 -98.7(7) . . . . ?
Pd2 C12 C13 C14 82.8(7) . . . . ?
Pd2 C13 C14 C8 84.9(7) . . . . ?
Pd3 C20 C21 C15 -96.3(8) . . . . ?
Pd3 C27 C28 C22 93.0(9) . . . . ?
Pd4 C18 C19 C20 -95.4(8) . . . . ?
Pd4 C19 C20 Pd3 13.3(5) . . . . ?
Pd4 C19 C20 C21 -64.8(9) . . . . ?
Pd4 C25 C26 C27 98.0(8) . . . . ?
Pd4 C26 C27 Pd3 0.7(6) . . . . ?
Pd4 C26 C27 C28 75.9(9) . . . . ?
C1 C2 C3 Pt1 75.3(7) . . . . ?
C1 C2 C3 C4 -10.3(13) . . . . ?
C2 C1 C7 Pd2 -86.1(8) . . . . ?
C2 C1 C7 C6 -5.5(12) . . . . ?
C2 C3 C4 Pd1 83.0(8) . . . . ?
C2 C3 C4 C5 4.6(13) . . . . ?
C3 C4 C5 Pd1 91.7(8) . . . . ?
C3 C4 C5 C6 -0.7(13) . . . . ?
C4 C5 C6 Pd2 80.3(8) . . . . ?
C4 C5 C6 C7 1.0(12) . . . . ?
C5 C6 C7 Pd2 98.7(7) . . . . ?
C5 C6 C7 C1 0.0(12) . . . . ?
C7 C1 C2 Pt1 93.1(7) . . . . ?
C7 C1 C2 C3 11.1(12) . . . . ?
C8 C9 C10 Pd1 -80.8(7) . . . . ?
C8 C9 C10 C11 -1.8(12) . . . . ?
C9 C8 C14 Pd2 54.0(8) . . . . ?
C9 C8 C14 C13 -5.9(12) . . . . ?
C9 C10 C11 Pd1 -97.7(7) . . . . ?
C9 C10 C11 C12 -1.6(12) . . . . ?
C10 C11 C12 Pd2 -65.1(8) . . . . ?
C10 C11 C12 C13 5.7(12) . . . . ?
C11 C12 C13 Pd2 -91.2(7) . . . . ?
C11 C12 C13 C14 -8.5(12) . . . . ?
C12 C13 C14 Pd2 -76.7(7) . . . . ?
C12 C13 C14 C8 8.2(12) . . . . ?
C14 C8 C9 Pt1 -92.3(7) . . . . ?
C14 C8 C9 C10 3.8(12) . . . . ?
C15 C16 C17 C18 -5.4(13) . . . . ?
C16 C15 C21 Pd3 -81.0(8) . . . . ?
C16 C15 C21 C20 -3.7(13) . . . . ?
C16 C17 C18 Pd4 84.9(9) . . . . ?
C16 C17 C18 C19 6.8(14) . . . . ?
C17 C18 C19 Pd4 85.8(8) . . . . ?
C17 C18 C19 C20 -9.6(14) . . . . ?
C18 C19 C20 Pd3 87.1(8) . . . . ?
C18 C19 C20 C21 9.0(13) . . . . ?
C19 C20 C21 Pd3 93.2(8) . . . . ?
C19 C20 C21 C15 -3.1(13) . . . . ?
C21 C15 C16 Pt2 96.8(7) . . . . ?
C21 C15 C16 C17 5.9(13) . . . . ?
C22 C23 C24 Pt2 -81.0(8) . . . . ?
C22 C23 C24 C25 5.7(15) . . . . ?
C23 C22 C28 Pd3 84.7(10) . . . . ?
C23 C22 C28 C27 7.1(15) . . . . ?
C23 C24 C25 Pd4 -81.3(9) . . . . ?
C23 C24 C25 C26 -0.4(14) . . . . ?
C24 C25 C26 Pd4 -98.0(8) . . . . ?
C24 C25 C26 C27 -0.1(14) . . . . ?
C25 C26 C27 Pd3 -77.1(9) . . . . ?
C25 C26 C27 C28 -1.9(14) . . . . ?
C26 C27 C28 Pd3 -93.5(8) . . . . ?
C26 C27 C28 C22 -0.5(14) . . . . ?
C28 C22 C23 Pt2 -92.1(9) . . . . ?
C28 C22 C23 C24 -10.0(15) . . . . ?

loop_
_smtbx_masks_void_nr
_smtbx_masks_void_average_x
_smtbx_masks_void_average_y
_smtbx_masks_void_average_z
_smtbx_masks_void_volume
_smtbx_masks_void_count_electrons
_smtbx_masks_void_content
1 0.500 0.000 1.000 202.3 44.4 '2 CH3CN'
